data_1521775
loop_
_publ_author_name
'Preut, H.'
'Haupt, H.J.'

_publ_section_title
;
 Die Molekuel- und Kristallstruktur von
 Octacarbonyl-bis-(mue-(pentacarbonylmangan)gallium(III)-di angan und
 Octacarbonyl-bis-(mue-(pentacarbonylmangan)indium(III)-dim ngan)
;
_journal_name_full 'Chemische Berichte'
_journal_page_first 2860
_journal_page_last 2869
_journal_volume 107
_journal_year 1974
_chemical_formula_sum 'C18 Ga2 Mn4 O18'
_chemical_name_systematic 'Mn2 (C O)8 (Ga Mn (C O)5)2'
_space_group_IT_number 88
_symmetry_space_group_name_Hall '-I 4ad'
_symmetry_space_group_name_H-M 'I 41/a :2'
_cell_angle_alpha 90
_cell_angle_beta 90
_cell_angle_gamma 90
_cell_formula_units_Z 8
_cell_length_a 13.5
_cell_length_b 13.5
_cell_length_c 28.26
_cell_volume 5150.385
_citation_journal_id_ASTM CHBEAM
_cod_data_source_file Preut_CHBEAM_1974_1160.cif
_cod_data_source_block C18Ga2Mn4O18
_cod_database_code 1521775

loop_
_symmetry_equiv_pos_as_xyz
x,y,z
-y+3/4,x+1/4,z+1/4
-x+1/2,-y,z+1/2
y+3/4,-x+3/4,z+3/4
-x,-y,-z
y-3/4,-x-1/4,-z-1/4
x-1/2,y,-z-1/2
-y-3/4,x-3/4,-z-3/4
x+1/2,y+1/2,z+1/2
-y+5/4,x+3/4,z+3/4
-x+1,-y+1/2,z+1
y+5/4,-x+5/4,z+5/4
-x+1/2,-y+1/2,-z+1/2
y-1/4,-x+1/4,-z+1/4
x,y+1/2,-z
-y-1/4,x-1/4,-z-1/4

loop_
_atom_site_label
_atom_site_type_symbol
_atom_site_fract_x
_atom_site_fract_y
_atom_site_fract_z
_atom_site_occupancy
_atom_site_U_iso_or_equiv
Mn3 Mn-1 0 0.25 0.33332 1 0.0
Mn2 Mn-1 0 0.25 0.22534 1 0.0
O3 O-2 0.15025 -0.27189 0.27879 1 0.0
C4 C+2 0.18974 -0.02003 0.32443 1 0.0
O2 O-2 -0.05729 -0.07404 0.20438 1 0.0
C7 C+2 -0.12906 0.20776 0.33305 1 0.0
O4 O-2 0.24611 0.00376 0.35177 1 0.0
O6 O-2 -0.20004 0.15798 0.22625 1 0.0
C5 C+2 0.0053 -0.07399 0.32563 1 0.0
O1 O-2 0.25469 -0.01448 0.20681 1 0.0
O7 O-2 -0.20991 0.182 0.33582 1 0.0
C6 C+2 -0.12318 0.19395 0.22715 1 0.0
C2 C+2 0.00231 -0.06818 0.23304 1 0.0
C3 C+2 0.13132 -0.18988 0.2787 1 0.0
O8 O-2 -0.06459 0.39457 0.15298 1 0.0
C9 C+2 0.03041 0.15627 0.37635 1 0.0
Ga1 Ga+3 0.05014 0.11667 0.27902 1 0.0
Mn1 Mn-1 0.09852 -0.05789 0.02788 1 0.0
O5 O-2 -0.05142 -0.08543 0.35506 1 0.0
C8 C+2 0.04088 0.15991 0.18241 1 0.0
O9 O-2 0.04814 0.10106 0.40593 1 0.0
C1 C+2 0.19342 -0.02911 0.23343 1 0.0
